data_4025940
loop_
_publ_author_name
'Karl J. Bonney'
'D. Christopher Braddock'
'Andrew J. P. White'
'Muhammad Yaqoob'

_publ_section_title
;
 Intramolecular Bromonium Ion Assisted Epoxide Ring-Opening: Capture of
 the Oxonium Ion with an Added External Nucleophile
;
_journal_name_full 'Journal of Organic Chemistry'
_journal_page_first 97
_journal_page_last 104
_journal_paper_doi 10.1021/jo101617h
_journal_volume 76
_journal_year 2011
_chemical_formula_moiety 'C15 H13 Br F4 O3'
_chemical_formula_sum 'C15 H13 Br F4 O3'
_chemical_formula_weight 397.16
_chemical_name_systematic
; 
 ? 
;
_space_group_IT_number 61
_symmetry_cell_setting orthorhombic
_symmetry_space_group_name_Hall '-P 2ac 2ab'
_symmetry_space_group_name_H-M 'P b c a'
_atom_sites_solution_hydrogens geom
_atom_sites_solution_primary direct
_atom_sites_solution_secondary difmap
_audit_creation_method SHELXL-97
_cell_angle_alpha 90.00
_cell_angle_beta 90.00
_cell_angle_gamma 90.00
_cell_formula_units_Z 8
_cell_length_a 7.08444(10)
_cell_length_b 13.3213(2)
_cell_length_c 31.0102(4)
_cell_measurement_reflns_used 9921
_cell_measurement_temperature 293(2)
_cell_measurement_theta_max 72.3805
_cell_measurement_theta_min 2.8484
_cell_volume 2926.56(7)
_computing_cell_refinement 'CrysAlis RED, Oxford Diffraction Ltd'
_computing_data_collection 'CrysAlis CCD, Oxford Diffraction Ltd'
_computing_data_reduction 'CrysAlis RED, Oxford Diffraction Ltd'
_computing_molecular_graphics 'Bruker SHELXTL'
_computing_publication_material 'Bruker SHELXTL'
_computing_structure_refinement 'SHELXL-97 (Sheldrick, 1997)'
_computing_structure_solution 'SHELXS-97 (Sheldrick, 1990)'
_diffrn_ambient_temperature 293(2)
_diffrn_detector_area_resol_mean 8.2556
_diffrn_measured_fraction_theta_full 0.996
_diffrn_measured_fraction_theta_max 0.996
_diffrn_measurement_device_type 'OD Xcalibur PX Ultra'
_diffrn_measurement_method 'omega scans'
_diffrn_radiation_monochromator graphite
_diffrn_radiation_source 'Enhance Ultra (Cu) X-ray Source'
_diffrn_radiation_type CuK\a
_diffrn_radiation_wavelength 1.54184
_diffrn_reflns_av_R_equivalents 0.0256
_diffrn_reflns_av_sigmaI/netI 0.0135
_diffrn_reflns_limit_h_max 8
_diffrn_reflns_limit_h_min -4
_diffrn_reflns_limit_k_max 16
_diffrn_reflns_limit_k_min -15
_diffrn_reflns_limit_l_max 37
_diffrn_reflns_limit_l_min -38
_diffrn_reflns_number 19342
_diffrn_reflns_theta_full 72.56
_diffrn_reflns_theta_max 72.56
_diffrn_reflns_theta_min 2.85
_diffrn_standards_number 0
_exptl_absorpt_coefficient_mu 4.390
_exptl_absorpt_correction_T_max 0.853
_exptl_absorpt_correction_T_min 0.446
_exptl_absorpt_correction_type analytical
_exptl_absorpt_process_details
; 
CrysAlis RED, Oxford Diffraction Ltd., 
Version 1.171.33.32 (release 27-01-2009 CrysAlis171 .NET) 
(compiled Jan 27 2009,14:17:37) 
Analytical numeric absorption correction using a multifaceted crystal 
model based on expressions derived by R.C. Clark & J.S. Reid. 
(Clark, R. C. & Reid, J. S. (1995). Acta Cryst. A51, 887-897) 
;
_exptl_crystal_colour Colourless
_exptl_crystal_density_diffrn 1.803
_exptl_crystal_description plates
_exptl_crystal_F_000 1584
_exptl_crystal_size_max 0.26
_exptl_crystal_size_mid 0.18
_exptl_crystal_size_min 0.04
_refine_diff_density_max 0.289
_refine_diff_density_min -0.435
_refine_diff_density_rms 0.047
_refine_ls_extinction_coef 0.00025(7)
_refine_ls_extinction_expression Fc^*^=kFc[1+0.001xFc^2^\l^3^/sin(2\q)]^-1/4^
_refine_ls_extinction_method SHELXL
_refine_ls_goodness_of_fit_ref 1.069
_refine_ls_hydrogen_treatment constr
_refine_ls_matrix_type full
_refine_ls_number_parameters 209
_refine_ls_number_reflns 2897
_refine_ls_number_restraints 0
_refine_ls_restrained_S_all 1.069
_refine_ls_R_factor_all 0.0372
_refine_ls_R_factor_gt 0.0313
_refine_ls_shift/su_max 0.001
_refine_ls_shift/su_mean 0.000
_refine_ls_structure_factor_coef Fsqd
_refine_ls_weighting_details 'calc w=1/[\s^2^(Fo^2^)+(0.0478P)^2^+1.0399P] where P=(Fo^2^+2Fc^2^)/3'
_refine_ls_weighting_scheme calc
_refine_ls_wR_factor_gt 0.0853
_refine_ls_wR_factor_ref 0.0887
_reflns_number_gt 2480
_reflns_number_total 2897
_reflns_threshold_expression >2sigma(I)
_cod_data_source_file jo101617h_si_001_8.cif
_cod_data_source_block 8c
_cod_original_cell_volume 2926.57(7)
_cod_database_code 4025940

loop_
_symmetry_equiv_pos_as_xyz
'x, y, z'
'-x+1/2, -y, z+1/2'
'-x, y+1/2, -z+1/2'
'x+1/2, -y+1/2, -z'
'-x, -y, -z'
'x-1/2, y, -z-1/2'
'x, -y-1/2, z-1/2'
'-x-1/2, y-1/2, z'

loop_
_atom_site_label
_atom_site_type_symbol
_atom_site_fract_x
_atom_site_fract_y
_atom_site_fract_z
_atom_site_U_iso_or_equiv
_atom_site_adp_type
_atom_site_occupancy
_atom_site_symmetry_multiplicity
_atom_site_calc_flag
_atom_site_refinement_flags
O1 O 1.0857(2) 0.38398(15) 0.12432(6) 0.0662(5) Uani 1 1 d .
C1 C 0.8881(3) 0.36177(18) 0.13189(7) 0.0535(5) Uani 1 1 d .
H1A H 0.8463 0.3691 0.1619 0.064 Uiso 1 1 calc R
C2 C 0.8040(3) 0.27503(17) 0.10806(7) 0.0532(5) Uani 1 1 d .
H2A H 0.8319 0.2136 0.1236 0.064 Uiso 1 1 calc R
H2B H 0.8627 0.2703 0.0799 0.064 Uiso 1 1 calc R
C3 C 0.5909(3) 0.28403(18) 0.10238(9) 0.0557(5) Uani 1 1 d .
H3A H 0.5387 0.3067 0.1296 0.067 Uiso 1 1 calc R
H3B H 0.5419 0.2171 0.0972 0.067 Uiso 1 1 calc R
C4 C 0.5131(3) 0.35256(18) 0.06700(8) 0.0551(5) Uani 1 1 d .
H4A H 0.3758 0.3440 0.0678 0.066 Uiso 1 1 calc R
Br4 Br 0.59273(4) 0.30501(2) 0.009440(9) 0.06984(14) Uani 1 1 d .
C5 C 0.5469(3) 0.46612(17) 0.06849(7) 0.0516(5) Uani 1 1 d .
H5A H 0.4418 0.4975 0.0530 0.062 Uiso 1 1 calc R
C6 C 0.7276(3) 0.51376(17) 0.05123(7) 0.0537(5) Uani 1 1 d .
H6A H 0.7192 0.5137 0.0200 0.064 Uiso 1 1 calc R
H6B H 0.7280 0.5834 0.0603 0.064 Uiso 1 1 calc R
C7 C 0.9190(3) 0.46929(19) 0.06322(8) 0.0558(5) Uani 1 1 d .
H7A H 0.9334 0.4050 0.0489 0.067 Uiso 1 1 calc R
H7B H 1.0179 0.5133 0.0527 0.067 Uiso 1 1 calc R
C8 C 0.9433(3) 0.45491(18) 0.11065(7) 0.0536(5) Uani 1 1 d .
H8A H 0.9325 0.5158 0.1282 0.064 Uiso 1 1 calc R
O9 O 0.5238(2) 0.49221(11) 0.11420(4) 0.0521(4) Uani 1 1 d .
C10 C 0.3974(3) 0.56284(16) 0.12389(7) 0.0451(4) Uani 1 1 d .
O10 O 0.3032(2) 0.60783(13) 0.09840(5) 0.0603(4) Uani 1 1 d .
C11 C 0.3902(3) 0.58380(16) 0.17131(7) 0.0451(4) Uani 1 1 d .
C12 C 0.4448(3) 0.51727(17) 0.20312(7) 0.0512(5) Uani 1 1 d .
F12 F 0.5129(3) 0.42596(11) 0.19429(5) 0.0742(4) Uani 1 1 d .
C13 C 0.4303(3) 0.54293(19) 0.24634(7) 0.0572(6) Uani 1 1 d .
F13 F 0.4839(3) 0.47745(14) 0.27673(5) 0.0818(5) Uani 1 1 d .
C14 C 0.3639(3) 0.6356(2) 0.25794(8) 0.0606(6) Uani 1 1 d .
F14 F 0.3519(3) 0.65938(15) 0.29989(5) 0.0850(5) Uani 1 1 d .
C15 C 0.3102(3) 0.70234(18) 0.22656(9) 0.0599(6) Uani 1 1 d .
F15 F 0.2455(3) 0.79243(12) 0.23909(6) 0.0881(5) Uani 1 1 d .
C16 C 0.3210(3) 0.67781(17) 0.18368(8) 0.0532(5) Uani 1 1 d .
H16A H 0.2823 0.7236 0.1629 0.064 Uiso 1 1 calc R

loop_
_atom_site_aniso_label
_atom_site_aniso_U_11
_atom_site_aniso_U_22
_atom_site_aniso_U_33
_atom_site_aniso_U_23
_atom_site_aniso_U_13
_atom_site_aniso_U_12
O1 0.0433(8) 0.0824(12) 0.0730(11) 0.0015(9) -0.0116(7) 0.0028(8)
C1 0.0462(11) 0.0631(14) 0.0511(11) 0.0002(10) -0.0040(9) 0.0055(10)
C2 0.0549(12) 0.0481(11) 0.0567(12) 0.0022(10) -0.0029(10) 0.0055(10)
C3 0.0509(12) 0.0483(12) 0.0679(14) -0.0023(10) 0.0033(10) -0.0062(9)
C4 0.0412(11) 0.0617(13) 0.0625(13) -0.0098(11) -0.0035(9) 0.0013(10)
Br4 0.0681(2) 0.0785(2) 0.0629(2) -0.02421(13) -0.01586(12) 0.01104(13)
C5 0.0503(11) 0.0584(13) 0.0460(10) -0.0040(9) -0.0078(9) 0.0117(10)
C6 0.0657(14) 0.0506(12) 0.0448(11) 0.0016(9) -0.0011(10) 0.0035(10)
C7 0.0523(12) 0.0600(13) 0.0552(12) 0.0010(10) 0.0041(9) -0.0073(10)
C8 0.0459(11) 0.0595(13) 0.0554(12) -0.0042(10) -0.0059(9) -0.0017(9)
O9 0.0511(8) 0.0595(9) 0.0455(7) -0.0042(6) -0.0021(6) 0.0144(7)
C10 0.0361(9) 0.0486(11) 0.0506(11) -0.0003(9) 0.0017(8) -0.0008(8)
O10 0.0562(9) 0.0682(10) 0.0566(9) 0.0015(8) -0.0049(7) 0.0164(8)
C11 0.0359(9) 0.0497(11) 0.0497(11) -0.0006(9) 0.0045(8) -0.0020(8)
C12 0.0466(11) 0.0526(12) 0.0542(12) 0.0015(10) 0.0071(9) -0.0004(9)
F12 0.0987(11) 0.0614(8) 0.0625(8) 0.0101(7) 0.0121(8) 0.0195(8)
C13 0.0484(12) 0.0746(16) 0.0487(11) 0.0072(11) 0.0044(9) -0.0048(11)
F13 0.0898(11) 0.1007(12) 0.0547(8) 0.0193(8) 0.0040(8) 0.0035(9)
C14 0.0469(12) 0.0837(17) 0.0514(12) -0.0143(12) 0.0096(9) -0.0094(11)
F14 0.0796(10) 0.1207(14) 0.0547(8) -0.0231(9) 0.0104(7) -0.0055(10)
C15 0.0489(12) 0.0606(14) 0.0702(15) -0.0155(11) 0.0083(11) 0.0007(10)
F15 0.0976(12) 0.0745(10) 0.0923(12) -0.0289(8) 0.0109(10) 0.0159(9)
C16 0.0453(11) 0.0544(12) 0.0600(13) -0.0044(10) 0.0048(9) 0.0016(9)

loop_
_atom_type_symbol
_atom_type_description
_atom_type_scat_dispersion_real
_atom_type_scat_dispersion_imag
_atom_type_scat_source
C C 0.0181 0.0091 'International Tables Vol C Tables 4.2.6.8 and 6.1.1.4'
H H 0.0000 0.0000 'International Tables Vol C Tables 4.2.6.8 and 6.1.1.4'
O O 0.0492 0.0322 'International Tables Vol C Tables 4.2.6.8 and 6.1.1.4'
F F 0.0727 0.0534 'International Tables Vol C Tables 4.2.6.8 and 6.1.1.4'
Br Br -0.6763 1.2805 'International Tables Vol C Tables 4.2.6.8 and 6.1.1.4'

loop_
_geom_angle_atom_site_label_1
_geom_angle_atom_site_label_2
_geom_angle_atom_site_label_3
_geom_angle
C8 O1 C1 60.47(14)
O1 C1 C8 59.62(15)
O1 C1 C2 117.5(2)
C8 C1 C2 122.8(2)
C1 C2 C3 112.99(19)
C2 C3 C4 119.1(2)
C3 C4 C5 120.74(19)
C3 C4 Br4 110.71(16)
C5 C4 Br4 107.41(16)
O9 C5 C6 109.49(18)
O9 C5 C4 104.20(18)
C6 C5 C4 122.08(19)
C7 C6 C5 119.91(19)
C8 C7 C6 113.09(19)
O1 C8 C1 59.92(14)
O1 C8 C7 116.9(2)
C1 C8 C7 121.5(2)
C10 O9 C5 117.33(16)
O10 C10 O9 125.4(2)
O10 C10 C11 122.46(19)
O9 C10 C11 112.06(17)
C12 C11 C16 118.5(2)
C12 C11 C10 124.89(19)
C16 C11 C10 116.63(19)
F12 C12 C11 122.6(2)
F12 C12 C13 116.7(2)
C11 C12 C13 120.7(2)
F13 C13 C14 120.0(2)
F13 C13 C12 119.9(2)
C14 C13 C12 120.1(2)
F14 C14 C13 119.3(2)
F14 C14 C15 121.1(2)
C13 C14 C15 119.6(2)
F15 C15 C16 120.8(2)
F15 C15 C14 118.0(2)
C16 C15 C14 121.2(2)
C15 C16 C11 119.9(2)

loop_
_geom_bond_atom_site_label_1
_geom_bond_atom_site_label_2
_geom_bond_distance
O1 C8 1.446(3)
O1 C1 1.450(3)
C1 C8 1.458(3)
C1 C2 1.495(3)
C2 C3 1.525(3)
C3 C4 1.530(3)
C4 C5 1.532(3)
C4 Br4 1.976(2)
C5 O9 1.469(3)
C5 C6 1.526(3)
C6 C7 1.526(3)
C7 C8 1.493(3)
O9 C10 1.334(2)
C10 O10 1.195(2)
C10 C11 1.498(3)
C11 C12 1.381(3)
C11 C16 1.398(3)
C12 F12 1.337(3)
C12 C13 1.387(3)
C13 F13 1.339(3)
C13 C14 1.369(4)
C14 F14 1.342(3)
C14 C15 1.372(4)
C15 F15 1.342(3)
C15 C16 1.372(3)
